data_8107344
loop_
_publ_author_name
'Huang, Hua'
'Zhang, Wen-Wen'
'Ye, Jiang-Hai'
'Zou, Juan'
'He, Kang'

_publ_section_title
;
 Synthesis and crystal structure of
 1-((3R,10S,13R,17S)-10,13-dimethyl-3-(p-tolylamino)hexadecahydro-1H-cyclopenta-[a]phenanthren-17-yl)ethan-1-one,
 C28H41NO
;
_journal_issue 1
_journal_name_full 'Zeitschrift f\"ur Kristallographie - New Crystal Structures'
_journal_page_first 31
_journal_page_last 33
_journal_paper_doi 10.1515/ncrs-2022-0455
_journal_volume 238
_journal_year 2023
_chemical_absolute_configuration unk
_chemical_formula_sum 'C28 H41 N O'
_chemical_formula_weight 407.62
_chemical_name_systematic
;
1-((3<i>R</i>,10<i>S</i>,13<i>R</i>,17<i>S</i>)-10,13-dimethyl-3-
(<i>p</i>-tolylamino)hexadecahydro-1<i>H</i>-cyclopenta [<i>\a</i>] 
phenanthren-17-yl)ethan-1-one
;
_space_group_crystal_system orthorhombic
_space_group_IT_number 19
_space_group_name_Hall 'P 2ac 2ab'
_space_group_name_H-M_alt 'P 21 21 21'
_atom_sites_solution_hydrogens mixed
_audit_creation_method SHELXL-2018/3
_cell_angle_alpha 90
_cell_angle_beta 90
_cell_angle_gamma 90
_cell_formula_units_Z 4
_cell_length_a 10.5758(10)
_cell_length_b 12.3659(9)
_cell_length_c 18.0301(16)
_cell_measurement_reflns_used 3770
_cell_measurement_temperature 273(2)
_cell_measurement_theta_max 23.8124
_cell_measurement_theta_min 2.7748
_cell_volume 2358.0(4)
_computing_cell_refinement 'SAINT (Brucker, 2012)[2]'
_computing_data_collection 'APEX2 (Brucker, 2012)[2]'
_computing_data_reduction 'SAINT (Brucker, 2012)[2]'
_computing_molecular_graphics 'Diamond 4.0[4]'
_computing_publication_material 'Olex2 (Dolomanov et al., 2009)[1]'
_computing_structure_refinement 'SHELXL-2018/3 (Sheldrick, 2018)'
_computing_structure_solution 'SHELXT 2014/5 (Sheldrick, 2014)'
_diffrn_ambient_temperature 273(2)
_diffrn_detector_area_resol_mean 7.3910
_diffrn_measured_fraction_theta_full 0.995
_diffrn_measured_fraction_theta_max 0.994
_diffrn_measurement_device_type 'Bruker APEX-II CCD'
_diffrn_measurement_method '\f and \w scans'
_diffrn_radiation_type MoK\a
_diffrn_radiation_wavelength 0.71073
_diffrn_reflns_av_R_equivalents 0.0785
_diffrn_reflns_av_unetI/netI 0.0804
_diffrn_reflns_Laue_measured_fraction_full 0.995
_diffrn_reflns_Laue_measured_fraction_max 0.994
_diffrn_reflns_limit_h_max 13
_diffrn_reflns_limit_h_min -13
_diffrn_reflns_limit_k_max 15
_diffrn_reflns_limit_k_min -13
_diffrn_reflns_limit_l_max 21
_diffrn_reflns_limit_l_min -23
_diffrn_reflns_number 23706
_diffrn_reflns_point_group_measured_fraction_full 0.997
_diffrn_reflns_point_group_measured_fraction_max 0.993
_diffrn_reflns_theta_full 25.242
_diffrn_reflns_theta_max 27.116
_diffrn_reflns_theta_min 2.534
_exptl_absorpt_coefficient_mu 0.068
_exptl_absorpt_correction_T_max 0.7457
_exptl_absorpt_correction_T_min 0.7024
_exptl_absorpt_correction_type multi-scan
_exptl_absorpt_process_details
;
 SADABS 2016/2: Krause, L., Herbst-Irmer, R., Sheldrick G.M. & Stalke D.,
 J. Appl. Cryst. 48 (2015) 3-10
;
_exptl_crystal_colour colourless
_exptl_crystal_density_diffrn 1.148
_exptl_crystal_density_method 'not measured'
_exptl_crystal_description block
_exptl_crystal_F_000 896
_exptl_crystal_size_max 0.23
_exptl_crystal_size_mid 0.21
_exptl_crystal_size_min 0.18
_refine_diff_density_max 0.123
_refine_diff_density_min -0.115
_refine_diff_density_rms 0.027
_refine_ls_abs_structure_details
;
 Flack x determined using 895 quotients [(I+)-(I-)]/[(I+)+(I-)]
 (Parsons, Flack and Wagner, Acta Cryst. B69 (2013) 249-259).
;
_refine_ls_abs_structure_Flack 0.9(10)
_refine_ls_extinction_coef .
_refine_ls_extinction_method none
_refine_ls_goodness_of_fit_ref 0.997
_refine_ls_hydrogen_treatment mixed
_refine_ls_matrix_type full
_refine_ls_number_parameters 279
_refine_ls_number_reflns 5171
_refine_ls_number_restraints 0
_refine_ls_restrained_S_all 0.997
_refine_ls_R_factor_all 0.1331
_refine_ls_R_factor_gt 0.0524
_refine_ls_shift/su_max 0.000
_refine_ls_shift/su_mean 0.000
_refine_ls_structure_factor_coef Fsqd
_refine_ls_weighting_details 'w=1/[\s^2^(Fo^2^)+(0.0470P)^2^+0.1247P] where P=(Fo^2^+2Fc^2^)/3'
_refine_ls_weighting_scheme calc
_refine_ls_wR_factor_gt 0.0967
_refine_ls_wR_factor_ref 0.1220
_reflns_Friedel_coverage 0.769
_reflns_Friedel_fraction_full 0.999
_reflns_Friedel_fraction_max 0.991
_reflns_number_gt 2743
_reflns_number_total 5171
_reflns_threshold_expression 'I > 2\s(I)'
_cod_data_source_file suppl_j_ncrs-2022-0455_suppl.cif
_cod_data_source_block A
_cod_depositor_comments
;
The following automatic conversions were performed:

data item '_exptl_absorpt_correction_type' value 'Multi-Scan' was
changed to 'multi-scan' in accordance with the built-in table derived
from the CIF Core dictionary named 'cif_core.dic' version 2.4.5 last
updated on 2014-11-21.

Automatic conversion script
Id: cif_fix_values 8738 2021-04-28 16:35:53Z antanas 
;
_cod_database_code 8107344
_shelx_shelxl_version_number 2018/3
_shelx_space_group_comment
;
The symmetry employed for this shelxl refinement is uniquely defined
by the following loop, which should always be used as a source of
symmetry information in preference to the above space-group names.
They are only intended as comments.
;

loop_
_space_group_symop_operation_xyz
'x, y, z'
'x+1/2, -y+1/2, -z'
'-x, y+1/2, -z+1/2'
'-x+1/2, -y, z+1/2'

loop_
_atom_site_label
_atom_site_type_symbol
_atom_site_fract_x
_atom_site_fract_y
_atom_site_fract_z
_atom_site_U_iso_or_equiv
_atom_site_adp_type
_atom_site_occupancy
_atom_site_site_symmetry_order
_atom_site_calc_flag
_atom_site_refinement_flags_posn
_atom_site_refinement_flags_adp
_atom_site_refinement_flags_occupancy
_atom_site_disorder_assembly
_atom_site_disorder_group
C1 C 0.3924(3) 0.3646(2) 0.71692(17) 0.0539(9) Uani 1 1 d . . . . .
C2 C 0.3732(3) 0.4281(3) 0.7891(2) 0.0627(10) Uani 1 1 d . . . . .
C3 C 0.4811(4) 0.5066(3) 0.8049(2) 0.0624(10) Uani 1 1 d . . . . .
C4 C 0.5113(4) 0.5745(3) 0.73678(19) 0.0611(10) Uani 1 1 d . . . . .
C5 C 0.5263(3) 0.5100(2) 0.66536(18) 0.0475(8) Uani 1 1 d . . . . .
C6 C 0.5590(3) 0.5829(2) 0.59992(19) 0.0573(9) Uani 1 1 d . . . . .
C7 C 0.5824(3) 0.5183(3) 0.52979(19) 0.0589(10) Uani 1 1 d . . . . .
C8 C 0.4761(3) 0.4390(2) 0.51123(17) 0.0476(8) Uani 1 1 d . . . . .
C9 C 0.4456(3) 0.3678(2) 0.57947(17) 0.0449(8) Uani 1 1 d . . . . .
H9 H 0.524858 0.331105 0.592124 0.054 Uiso 1 1 calc R U . . .
C10 C 0.4107(3) 0.4368(2) 0.64860(17) 0.0453(8) Uani 1 1 d . . . . .
C11 C 0.3508(3) 0.2774(3) 0.56153(19) 0.0604(10) Uani 1 1 d . . . . .
C12 C 0.3868(4) 0.2119(2) 0.49250(18) 0.0583(10) Uani 1 1 d . . . . .
C13 C 0.4065(3) 0.2845(2) 0.42579(18) 0.0496(8) Uani 1 1 d . . . . .
C14 C 0.5096(3) 0.3674(2) 0.44553(18) 0.0508(8) Uani 1 1 d . . . . .
C15 C 0.5443(4) 0.4188(3) 0.3714(2) 0.0754(12) Uani 1 1 d . . . . .
C16 C 0.5277(4) 0.3269(3) 0.3145(2) 0.0791(12) Uani 1 1 d . . . . .
C17 C 0.4691(3) 0.2311(3) 0.35699(19) 0.0593(9) Uani 1 1 d . . . . .
C18 C 0.2815(3) 0.3385(3) 0.4029(2) 0.0695(11) Uani 1 1 d . . . . .
C19 C 0.2893(3) 0.5021(3) 0.6346(2) 0.0637(10) Uani 1 1 d . . . . .
C20 C 0.3853(4) 0.1586(3) 0.3109(2) 0.0662(10) Uani 1 1 d . . . . .
C21 C 0.3915(4) 0.0412(3) 0.3251(2) 0.0834(13) Uani 1 1 d . . . . .
C22 C 0.5935(3) 0.3987(3) 0.9006(2) 0.0548(9) Uani 1 1 d . . . . .
C23 C 0.6880(3) 0.3250(3) 0.9168(2) 0.0566(9) Uani 1 1 d . . . . .
C24 C 0.6911(4) 0.2730(3) 0.9848(2) 0.0619(10) Uani 1 1 d . . . . .
C25 C 0.6016(4) 0.2907(3) 1.0392(2) 0.0603(10) Uani 1 1 d . . . . .
C26 C 0.5092(4) 0.3651(3) 1.0224(2) 0.0699(11) Uani 1 1 d . . . . .
C27 C 0.5037(4) 0.4185(3) 0.9552(2) 0.0664(10) Uani 1 1 d . . . . .
C28 C 0.6044(5) 0.2322(4) 1.1125(2) 0.0885(13) Uani 1 1 d . . . . .
H2 H 0.645(4) 0.416(3) 0.797(2) 0.091(14) Uiso 1 1 d . . . . .
H2A H 0.370574 0.027210 0.376001 0.125 Uiso 1 1 calc R U . . .
H3 H 0.332428 0.004543 0.293433 0.125 Uiso 1 1 calc R U . . .
H4 H 0.475422 0.015562 0.315060 0.125 Uiso 1 1 calc R U . . .
H5 H 0.539199 0.186522 0.375155 0.071 Uiso 1 1 calc R U . . .
H6 H 0.463865 0.171874 0.502273 0.070 Uiso 1 1 calc R U . . .
H7 H 0.320326 0.160217 0.481726 0.070 Uiso 1 1 calc R U . . .
H8 H 0.345214 0.228922 0.603688 0.072 Uiso 1 1 calc R U . . .
H10 H 0.400298 0.480657 0.498533 0.057 Uiso 1 1 calc R U . . .
H11 H 0.490053 0.633178 0.591504 0.069 Uiso 1 1 calc R U . . .
H12 H 0.219132 0.453447 0.629181 0.096 Uiso 1 1 calc R U . . .
H13 H 0.298754 0.543895 0.590060 0.096 Uiso 1 1 calc R U . . .
H14 H 0.274197 0.549625 0.675716 0.096 Uiso 1 1 calc R U . . .
H15 H 0.452336 0.556120 0.843879 0.075 Uiso 1 1 calc R U . . .
H16 H 0.444280 0.627065 0.729912 0.073 Uiso 1 1 calc R U . . .
H17 H 0.588957 0.614057 0.745887 0.073 Uiso 1 1 calc R U . . .
H19 H 0.447781 0.380065 1.057799 0.084 Uiso 1 1 calc R U . . .
H20 H 0.635120 0.159890 1.105139 0.133 Uiso 1 1 calc R U . . .
H21 H 0.520641 0.229553 1.132855 0.133 Uiso 1 1 calc R U . . .
H22 H 0.750026 0.310183 0.881679 0.068 Uiso 1 1 calc R U . . .
H23 H 0.756168 0.224296 0.994285 0.074 Uiso 1 1 calc R U . . .
H24 H 0.439309 0.468153 0.946395 0.080 Uiso 1 1 calc R U . . .
H25 H 0.365938 0.377619 0.830004 0.075 Uiso 1 1 calc R U . . .
H26 H 0.294595 0.468259 0.785919 0.075 Uiso 1 1 calc R U . . .
H27 H 0.319494 0.318398 0.708894 0.065 Uiso 1 1 calc R U . . .
H28 H 0.465841 0.318267 0.722327 0.065 Uiso 1 1 calc R U . . .
H28A H 0.659391 0.269771 1.146101 0.133 Uiso 1 1 calc R U . . .
H29 H 0.598742 0.461742 0.672650 0.057 Uiso 1 1 calc R U . . .
H30 H 0.633978 0.624626 0.611740 0.069 Uiso 1 1 calc R U . . .
H31 H 0.660733 0.478349 0.535274 0.071 Uiso 1 1 calc R U . . .
H32 H 0.592824 0.568066 0.488630 0.071 Uiso 1 1 calc R U . . .
H33 H 0.583581 0.325269 0.460847 0.061 Uiso 1 1 calc R U . . .
H34 H 0.488599 0.478875 0.360123 0.090 Uiso 1 1 calc R U . . .
H35 H 0.630946 0.444528 0.371875 0.090 Uiso 1 1 calc R U . . .
H36 H 0.608729 0.306605 0.293565 0.095 Uiso 1 1 calc R U . . .
H37 H 0.472286 0.349695 0.274577 0.095 Uiso 1 1 calc R U . . .
H38 H 0.267926 0.309188 0.554006 0.072 Uiso 1 1 calc R U . . .
H39 H 0.295665 0.383956 0.360555 0.104 Uiso 1 1 calc R U . . .
H40 H 0.250172 0.381442 0.443289 0.104 Uiso 1 1 calc R U . . .
H41 H 0.220522 0.283841 0.390596 0.104 Uiso 1 1 calc R U . . .
N1 N 0.5943(3) 0.4523(3) 0.83231(19) 0.0639(9) Uani 1 1 d . . . . .
O1 O 0.3137(3) 0.1948(2) 0.26456(17) 0.1078(11) Uani 1 1 d . . . . .

loop_
_atom_site_aniso_label
_atom_site_aniso_U_11
_atom_site_aniso_U_22
_atom_site_aniso_U_33
_atom_site_aniso_U_23
_atom_site_aniso_U_13
_atom_site_aniso_U_12
O1 0.132(3) 0.103(2) 0.088(2) 0.0020(19) -0.058(2) 0.004(2)
C1 0.057(2) 0.0504(18) 0.054(2) 0.0012(17) 0.0030(18) -0.0116(17)
C28 0.098(3) 0.099(3) 0.068(3) 0.000(2) -0.005(3) -0.010(3)
C27 0.062(2) 0.081(3) 0.056(2) -0.014(2) -0.006(2) 0.011(2)
N1 0.058(2) 0.0732(19) 0.061(2) -0.0092(18) 0.0043(18) 0.0057(18)
C2 0.056(2) 0.070(2) 0.062(2) -0.003(2) 0.0054(19) -0.0052(19)
C26 0.061(3) 0.092(3) 0.056(3) -0.024(2) 0.004(2) -0.001(2)
C25 0.060(2) 0.065(2) 0.056(2) -0.0126(19) -0.007(2) -0.014(2)
C21 0.082(3) 0.070(2) 0.098(3) -0.023(2) -0.023(3) 0.012(2)
C20 0.064(3) 0.076(3) 0.058(2) -0.014(2) -0.009(2) 0.004(2)
C19 0.049(2) 0.062(2) 0.080(3) -0.005(2) 0.000(2) 0.0090(19)
C18 0.052(2) 0.079(2) 0.077(3) -0.003(2) -0.011(2) 0.006(2)
C3 0.062(2) 0.0571(19) 0.068(3) -0.014(2) 0.003(2) 0.004(2)
C15 0.085(3) 0.079(3) 0.063(2) 0.005(2) 0.014(2) -0.016(2)
C24 0.057(2) 0.062(2) 0.067(3) -0.011(2) -0.007(2) -0.0003(19)
C4 0.065(2) 0.0479(18) 0.070(2) -0.0072(19) -0.004(2) -0.0037(18)
C17 0.058(2) 0.063(2) 0.058(2) -0.0051(19) -0.0062(19) 0.0083(18)
C16 0.087(3) 0.086(3) 0.064(2) -0.005(2) 0.011(2) -0.008(3)
C5 0.047(2) 0.0366(15) 0.059(2) -0.0011(16) -0.0009(17) -0.0024(15)
C10 0.0423(18) 0.0378(15) 0.056(2) 0.0001(15) 0.0000(17) -0.0026(15)
C9 0.0425(19) 0.0353(15) 0.057(2) 0.0026(15) -0.0017(15) -0.0011(14)
C8 0.045(2) 0.0421(16) 0.055(2) 0.0062(16) -0.0005(16) -0.0001(15)
C7 0.060(2) 0.0499(19) 0.066(2) 0.0071(18) 0.006(2) -0.0176(18)
C6 0.059(2) 0.0392(17) 0.073(2) 0.0018(18) -0.0015(19) -0.0107(16)
C11 0.071(3) 0.053(2) 0.057(2) -0.0009(19) 0.0040(19) -0.0210(19)
C14 0.045(2) 0.0521(18) 0.055(2) 0.0042(17) 0.0029(17) 0.0007(17)
C13 0.044(2) 0.0498(17) 0.055(2) 0.0010(17) -0.0061(17) 0.0031(17)
C12 0.067(3) 0.0483(18) 0.060(2) -0.0009(18) -0.0039(19) -0.0151(19)
C23 0.049(2) 0.061(2) 0.060(2) -0.016(2) 0.0039(19) -0.0038(19)
C22 0.053(2) 0.058(2) 0.054(2) -0.0153(19) 0.0020(19) -0.0035(19)

loop_
_atom_type_symbol
_atom_type_description
_atom_type_scat_dispersion_real
_atom_type_scat_dispersion_imag
_atom_type_scat_source
C C 0.0033 0.0016 'International Tables Vol C Tables 4.2.6.8 and 6.1.1.4'
H H 0.0000 0.0000 'International Tables Vol C Tables 4.2.6.8 and 6.1.1.4'
O O 0.0106 0.0060 'International Tables Vol C Tables 4.2.6.8 and 6.1.1.4'
N N 0.0061 0.0033 'International Tables Vol C Tables 4.2.6.8 and 6.1.1.4'

loop_
_geom_angle_atom_site_label_1
_geom_angle_atom_site_label_2
_geom_angle_atom_site_label_3
_geom_angle
_geom_angle_site_symmetry_1
_geom_angle_site_symmetry_3
C2 C1 C10 113.5(2) . .
C2 C1 H27 108.9 . .
C10 C1 H27 108.9 . .
C2 C1 H28 108.9 . .
C10 C1 H28 108.9 . .
H27 C1 H28 107.7 . .
C25 C28 H21 109.5 . .
C25 C28 H28A 109.5 . .
H21 C28 H28A 109.5 . .
C25 C28 H20 109.5 . .
H21 C28 H20 109.5 . .
H28A C28 H20 109.5 . .
C26 C27 C22 120.5(4) . .
C26 C27 H24 119.7 . .
C22 C27 H24 119.7 . .
C22 N1 C3 120.8(3) . .
C22 N1 H2 112(2) . .
C3 N1 H2 117(2) . .
C3 C2 C1 112.7(3) . .
C3 C2 H26 109.0 . .
C1 C2 H26 109.0 . .
C3 C2 H25 109.0 . .
C1 C2 H25 109.0 . .
H26 C2 H25 107.8 . .
C25 C26 C27 122.9(4) . .
C25 C26 H19 118.5 . .
C27 C26 H19 118.5 . .
C26 C25 C24 115.9(4) . .
C26 C25 C28 121.9(4) . .
C24 C25 C28 122.2(4) . .
C20 C21 H3 109.5 . .
C20 C21 H2A 109.5 . .
H3 C21 H2A 109.5 . .
C20 C21 H4 109.5 . .
H3 C21 H4 109.5 . .
H2A C21 H4 109.5 . .
O1 C20 C21 120.6(4) . .
O1 C20 C17 121.8(4) . .
C21 C20 C17 117.6(4) . .
C10 C19 H14 109.5 . .
C10 C19 H12 109.5 . .
H14 C19 H12 109.5 . .
C10 C19 H13 109.5 . .
H14 C19 H13 109.5 . .
H12 C19 H13 109.5 . .
C13 C18 H40 109.5 . .
C13 C18 H41 109.5 . .
H40 C18 H41 109.5 . .
C13 C18 H39 109.5 . .
H40 C18 H39 109.5 . .
H41 C18 H39 109.5 . .
N1 C3 C4 110.8(3) . .
N1 C3 C2 112.6(3) . .
C4 C3 C2 110.9(3) . .
N1 C3 H15 107.4 . .
C4 C3 H15 107.4 . .
C2 C3 H15 107.4 . .
C14 C15 C16 104.4(3) . .
C14 C15 H35 110.9 . .
C16 C15 H35 110.9 . .
C14 C15 H34 110.9 . .
C16 C15 H34 110.9 . .
H35 C15 H34 108.9 . .
C25 C24 C23 122.6(4) . .
C25 C24 H23 118.7 . .
C23 C24 H23 118.7 . .
C3 C4 C5 114.6(2) . .
C3 C4 H17 108.6 . .
C5 C4 H17 108.6 . .
C3 C4 H16 108.6 . .
C5 C4 H16 108.6 . .
H17 C4 H16 107.6 . .
C20 C17 C16 114.8(3) . .
C20 C17 C13 116.2(3) . .
C16 C17 C13 104.0(3) . .
C20 C17 H5 107.1 . .
C16 C17 H5 107.1 . .
C13 C17 H5 107.1 . .
C15 C16 C17 106.4(3) . .
C15 C16 H36 110.4 . .
C17 C16 H36 110.4 . .
C15 C16 H37 110.4 . .
C17 C16 H37 110.4 . .
H36 C16 H37 108.6 . .
C4 C5 C6 111.6(2) . .
C4 C5 C10 112.8(3) . .
C6 C5 C10 111.9(3) . .
C4 C5 H29 106.7 . .
C6 C5 H29 106.7 . .
C10 C5 H29 106.7 . .
C1 C10 C19 109.4(3) . .
C1 C10 C5 106.4(3) . .
C19 C10 C5 112.6(2) . .
C1 C10 C9 110.7(2) . .
C19 C10 C9 110.8(3) . .
C5 C10 C9 106.8(3) . .
C11 C9 C8 112.5(3) . .
C11 C9 C10 114.4(3) . .
C8 C9 C10 112.0(2) . .
C11 C9 H9 105.7 . .
C8 C9 H9 105.7 . .
C10 C9 H9 105.7 . .
C14 C8 C7 111.9(3) . .
C14 C8 C9 109.7(2) . .
C7 C8 C9 110.1(3) . .
C14 C8 H10 108.3 . .
C7 C8 H10 108.3 . .
C9 C8 H10 108.3 . .
C6 C7 C8 113.6(3) . .
C6 C7 H31 108.8 . .
C8 C7 H31 108.8 . .
C6 C7 H32 108.8 . .
C8 C7 H32 108.8 . .
H31 C7 H32 107.7 . .
C7 C6 C5 111.8(2) . .
C7 C6 H11 109.3 . .
C5 C6 H11 109.3 . .
C7 C6 H30 109.3 . .
C5 C6 H30 109.3 . .
H11 C6 H30 107.9 . .
C12 C11 C9 113.2(3) . .
C12 C11 H8 108.9 . .
C9 C11 H8 108.9 . .
C12 C11 H38 108.9 . .
C9 C11 H38 108.9 . .
H8 C11 H38 107.8 . .
C8 C14 C15 119.8(3) . .
C8 C14 C13 113.8(3) . .
C15 C14 C13 104.2(3) . .
C8 C14 H33 106.0 . .
C15 C14 H33 106.0 . .
C13 C14 H33 106.0 . .
C12 C13 C18 110.6(3) . .
C12 C13 C14 108.0(3) . .
C18 C13 C14 112.4(3) . .
C12 C13 C17 116.2(3) . .
C18 C13 C17 109.7(3) . .
C14 C13 C17 99.6(3) . .
C13 C12 C11 111.5(2) . .
C13 C12 H6 109.3 . .
C11 C12 H6 109.3 . .
C13 C12 H7 109.3 . .
C11 C12 H7 109.3 . .
H6 C12 H7 108.0 . .
C22 C23 C24 120.7(3) . .
C22 C23 H22 119.7 . .
C24 C23 H22 119.7 . .
C23 C22 C27 117.4(3) . .
C23 C22 N1 119.6(3) . .
C27 C22 N1 123.0(4) . .

loop_
_geom_bond_atom_site_label_1
_geom_bond_atom_site_label_2
_geom_bond_distance
_geom_bond_site_symmetry_2
O1 C20 1.213(4) .
C1 C2 1.533(4) .
C1 C10 1.534(4) .
C1 H27 0.9700 .
C1 H28 0.9700 .
C28 C25 1.507(5) .
C28 H21 0.9600 .
C28 H28A 0.9600 .
C28 H20 0.9600 .
C27 C26 1.381(5) .
C27 C22 1.389(5) .
C27 H24 0.9300 .
N1 C22 1.398(4) .
N1 C3 1.459(5) .
N1 H2 0.94(4) .
C2 C3 1.525(5) .
C2 H26 0.9700 .
C2 H25 0.9700 .
C26 C25 1.376(5) .
C26 H19 0.9300 .
C25 C24 1.380(5) .
C21 C20 1.475(5) .
C21 H3 0.9600 .
C21 H2A 0.9600 .
C21 H4 0.9600 .
C20 C17 1.509(5) .
C19 C10 1.537(5) .
C19 H14 0.9600 .
C19 H12 0.9600 .
C19 H13 0.9600 .
C18 C13 1.538(4) .
C18 H40 0.9600 .
C18 H41 0.9600 .
C18 H39 0.9600 .
C3 C4 1.522(5) .
C3 H15 0.9800 .
C15 C14 1.525(5) .
C15 C16 1.540(5) .
C15 H35 0.9700 .
C15 H34 0.9700 .
C24 C23 1.385(5) .
C24 H23 0.9300 .
C4 C5 1.523(4) .
C4 H17 0.9700 .
C4 H16 0.9700 .
C17 C16 1.541(5) .
C17 C13 1.553(4) .
C17 H5 0.9800 .
C16 H36 0.9700 .
C16 H37 0.9700 .
C5 C6 1.524(4) .
C5 C10 1.551(4) .
C5 H29 0.9800 .
C10 C9 1.555(4) .
C9 C11 1.536(4) .
C9 C8 1.547(4) .
C9 H9 0.9800 .
C8 C14 1.520(4) .
C8 C7 1.530(4) .
C8 H10 0.9800 .
C7 C6 1.516(4) .
C7 H31 0.9700 .
C7 H32 0.9700 .
C6 H11 0.9700 .
C6 H30 0.9700 .
C11 C12 1.533(4) .
C11 H8 0.9700 .
C11 H38 0.9700 .
C14 C13 1.539(4) .
C14 H33 0.9800 .
C13 C12 1.515(4) .
C12 H6 0.9700 .
C12 H7 0.9700 .
C23 C22 1.384(5) .
C23 H22 0.9300 .

loop_
_geom_torsion_atom_site_label_1
_geom_torsion_atom_site_label_2
_geom_torsion_atom_site_label_3
_geom_torsion_atom_site_label_4
_geom_torsion
_geom_torsion_site_symmetry_1
_geom_torsion_site_symmetry_2
_geom_torsion_site_symmetry_3
_geom_torsion_site_symmetry_4
C10 C1 C2 C3 -56.3(4) . . . .
C22 C27 C26 C25 0.0(6) . . . .
C27 C26 C25 C24 0.9(5) . . . .
C27 C26 C25 C28 -179.0(4) . . . .
C22 N1 C3 C4 170.3(3) . . . .
C22 N1 C3 C2 -64.8(4) . . . .
C1 C2 C3 N1 -76.0(4) . . . .
C1 C2 C3 C4 48.8(4) . . . .
C26 C25 C24 C23 -1.1(5) . . . .
C28 C25 C24 C23 178.8(3) . . . .
N1 C3 C4 C5 77.2(4) . . . .
C2 C3 C4 C5 -48.6(4) . . . .
O1 C20 C17 C16 -39.5(5) . . . .
C21 C20 C17 C16 141.7(4) . . . .
O1 C20 C17 C13 82.0(5) . . . .
C21 C20 C17 C13 -96.8(4) . . . .
C14 C15 C16 C17 6.6(4) . . . .
C20 C17 C16 C15 149.8(3) . . . .
C13 C17 C16 C15 21.8(4) . . . .
C3 C4 C5 C6 -178.9(3) . . . .
C3 C4 C5 C10 54.1(4) . . . .
C2 C1 C10 C19 -64.5(4) . . . .
C2 C1 C10 C5 57.4(4) . . . .
C2 C1 C10 C9 173.2(3) . . . .
C4 C5 C10 C1 -55.8(3) . . . .
C6 C5 C10 C1 177.3(2) . . . .
C4 C5 C10 C19 64.1(4) . . . .
C6 C5 C10 C19 -62.8(4) . . . .
C4 C5 C10 C9 -174.1(2) . . . .
C6 C5 C10 C9 59.0(3) . . . .
C1 C10 C9 C11 55.4(4) . . . .
C19 C10 C9 C11 -66.2(3) . . . .
C5 C10 C9 C11 170.9(3) . . . .
C1 C10 C9 C8 -175.0(3) . . . .
C19 C10 C9 C8 63.4(3) . . . .
C5 C10 C9 C8 -59.5(3) . . . .
C11 C9 C8 C14 -49.6(4) . . . .
C10 C9 C8 C14 179.9(3) . . . .
C11 C9 C8 C7 -173.1(3) . . . .
C10 C9 C8 C7 56.4(4) . . . .
C14 C8 C7 C6 -173.8(3) . . . .
C9 C8 C7 C6 -51.5(4) . . . .
C8 C7 C6 C5 51.9(4) . . . .
C4 C5 C6 C7 176.3(3) . . . .
C10 C5 C6 C7 -56.2(4) . . . .
C8 C9 C11 C12 49.9(4) . . . .
C10 C9 C11 C12 179.2(3) . . . .
C7 C8 C14 C15 -57.1(4) . . . .
C9 C8 C14 C15 -179.6(3) . . . .
C7 C8 C14 C13 178.8(3) . . . .
C9 C8 C14 C13 56.2(4) . . . .
C16 C15 C14 C8 -161.6(3) . . . .
C16 C15 C14 C13 -33.0(4) . . . .
C8 C14 C13 C12 -60.4(3) . . . .
C15 C14 C13 C12 167.5(3) . . . .
C8 C14 C13 C18 61.9(4) . . . .
C15 C14 C13 C18 -70.3(4) . . . .
C8 C14 C13 C17 178.0(3) . . . .
C15 C14 C13 C17 45.8(3) . . . .
C20 C17 C13 C12 76.4(4) . . . .
C16 C17 C13 C12 -156.5(3) . . . .
C20 C17 C13 C18 -50.0(4) . . . .
C16 C17 C13 C18 77.2(4) . . . .
C20 C17 C13 C14 -168.1(3) . . . .
C16 C17 C13 C14 -41.0(3) . . . .
C18 C13 C12 C11 -66.0(4) . . . .
C14 C13 C12 C11 57.4(4) . . . .
C17 C13 C12 C11 168.1(3) . . . .
C9 C11 C12 C13 -54.5(4) . . . .
C25 C24 C23 C22 0.5(5) . . . .
C24 C23 C22 C27 0.4(5) . . . .
C24 C23 C22 N1 178.3(3) . . . .
C26 C27 C22 C23 -0.7(5) . . . .
C26 C27 C22 N1 -178.4(3) . . . .
C3 N1 C22 C23 163.1(3) . . . .
C3 N1 C22 C27 -19.2(5) . . . .
